data_7131204
loop_
_publ_author_name
'Liu, Junyang'
'Shoshani, Manar M.'
'Sum, Kethya'
'Johnson, Samuel A.'

_publ_section_title
;
 Breaking bonds and breaking rules: inert-bond activation by
 [(<sup>i</sup>Pr<sub>3</sub>P)Ni]<sub>5</sub>H<sub>4</sub> and catalytic
 stereospecific norbornene dimerization.
;
_journal_issue 24
_journal_name_full 'Chemical communications (Cambridge, England)'
_journal_page_first 3542
_journal_page_last 3545
_journal_paper_doi 10.1039/d2cc06681e
_journal_volume 59
_journal_year 2023
_chemical_compound_source synthesized
_chemical_formula_moiety 'C45  H109  Ni5  P5'
_chemical_formula_sum 'C45 H109 Ni5 P5'
_chemical_formula_weight 1098.72
_chemical_properties_physical Air-sensitive,Moisture-sensitive,Oxygen-sensitive
_space_group_IT_number 2
_space_group_name_Hall '-P 1'
_space_group_name_H-M_alt 'P -1'
_symmetry_cell_setting triclinic
_symmetry_Int_Tables_number 2
_symmetry_space_group_name_Hall '-P 1'
_symmetry_space_group_name_H-M 'P -1'
_atom_sites_solution_hydrogens mixed
_atom_sites_solution_primary iterative
_atom_sites_solution_secondary iterative
_audit_creation_date 2022-05-20T10:45:55-00:00
_audit_creation_method 'WinGX routine CIF_UPDATE'
_audit_update_record
;
2022-11-29 deposited with the CCDC.	2023-01-16 downloaded from the CCDC.
;
_cell_angle_alpha 93.155(4)
_cell_angle_beta 90.716(4)
_cell_angle_gamma 119.397(4)
_cell_formula_units_Z 2
_cell_length_a 12.4459(13)
_cell_length_b 12.5600(14)
_cell_length_c 20.921(2)
_cell_measurement_reflns_used 9523
_cell_measurement_temperature 170(2)
_cell_measurement_theta_max 32.61
_cell_measurement_theta_min 2.65
_cell_measurement_wavelength 0.71073
_cell_volume 2842.0(5)
_computing_cell_refinement 'Bruker SAINT'
_computing_data_collection 'Bruker APEX2'
_computing_data_reduction 'Bruker SAINT'
_computing_molecular_graphics 'Bruker SHELXTL'
_computing_publication_material 'Bruker SHELXTL'
_computing_structure_refinement 'SHELXL-2018/1 (Sheldrick, 2018)'
_computing_structure_solution 'SHELXS-97 (Sheldrick 2008)'
_diffrn_ambient_temperature 170(2)
_diffrn_measured_fraction_theta_full 0.996
_diffrn_measured_fraction_theta_max 0.996
_diffrn_measurement_device_type 'Bruker APEX-II CCD'
_diffrn_measurement_method '\f and \w scans'
_diffrn_radiation_probe x-ray
_diffrn_radiation_type MoK\a
_diffrn_radiation_wavelength 0.71073
_diffrn_reflns_av_R_equivalents 0.0485
_diffrn_reflns_av_unetI/netI 0.0294
_diffrn_reflns_Laue_measured_fraction_full 0.996
_diffrn_reflns_Laue_measured_fraction_max 0.996
_diffrn_reflns_limit_h_max 20
_diffrn_reflns_limit_h_min -20
_diffrn_reflns_limit_k_max 20
_diffrn_reflns_limit_k_min -20
_diffrn_reflns_limit_l_max 34
_diffrn_reflns_limit_l_min -34
_diffrn_reflns_number 231170
_diffrn_reflns_point_group_measured_fraction_full 0.996
_diffrn_reflns_point_group_measured_fraction_max 0.996
_diffrn_reflns_theta_full 36.432
_diffrn_reflns_theta_max 36.432
_diffrn_reflns_theta_min 2.748
_diffrn_standards_number 0
_exptl_absorpt_coefficient_mu 1.794
_exptl_absorpt_correction_T_max 0.7471
_exptl_absorpt_correction_T_min 0.6681
_exptl_absorpt_correction_type multi-scan
_exptl_absorpt_process_details 'SADABS-2016/2 - Bruker AXS area detector scaling and absorption correction'
_exptl_crystal_colour brown
_exptl_crystal_density_diffrn 1.284
_exptl_crystal_density_method 'not measured'
_exptl_crystal_description block
_exptl_crystal_F_000 1188
_exptl_crystal_size_max 0.23
_exptl_crystal_size_mid 0.2
_exptl_crystal_size_min 0.19
_refine_diff_density_max 2.38
_refine_diff_density_min -1.852
_refine_diff_density_rms 0.119
_refine_ls_extinction_method none
_refine_ls_goodness_of_fit_ref 1.208
_refine_ls_hydrogen_treatment mixed
_refine_ls_matrix_type full
_refine_ls_number_constraints 0
_refine_ls_number_parameters 562
_refine_ls_number_reflns 27636
_refine_ls_number_restraints 30
_refine_ls_restrained_S_all 1.208
_refine_ls_R_factor_all 0.0868
_refine_ls_R_factor_gt 0.0688
_refine_ls_shift/su_max 0.003
_refine_ls_shift/su_mean 0
_refine_ls_structure_factor_coef Fsqd
_refine_ls_weighting_details 'w=1/[\s^2^(Fo^2^)+(0.0162P)^2^+9.0937P] where P=(Fo^2^+2Fc^2^)/3'
_refine_ls_weighting_scheme calc
_refine_ls_wR_factor_gt 0.1398
_refine_ls_wR_factor_ref 0.1471
_reflns_Friedel_coverage 0
_reflns_number_gt 21750
_reflns_number_total 27636
_reflns_threshold_expression 'I > 2\s(I)'
_cod_data_source_file d2cc06681e2.cif
_cod_data_source_block mo_jl1384c_0m
_cod_depositor_comments 'Adding full bibliography for 7131204--7131205.cif.'
_cod_database_code 7131204
_shelx_estimated_absorpt_t_min 0.683
_shelx_estimated_absorpt_t_max 0.727

loop_
_symmetry_equiv_pos_as_xyz
'x, y, z'
'-x, -y, -z'

loop_
_atom_site_label
_atom_site_type_symbol
_atom_site_fract_x
_atom_site_fract_y
_atom_site_fract_z
_atom_site_U_iso_or_equiv
_atom_site_adp_type
_atom_site_occupancy
_atom_site_site_symmetry_order
_atom_site_calc_flag
_atom_site_refinement_flags_posn
_atom_site_refinement_flags_adp
_atom_site_refinement_flags_occupancy
_atom_site_disorder_assembly
_atom_site_disorder_group
Ni1 Ni 0.96832(4) 0.07974(4) 0.24077(2) 0.02584(8) Uani 1 1 d . . . . .
Ni2 Ni 0.83619(3) 0.12545(4) 0.30617(2) 0.02170(7) Uani 1 1 d . . . . .
Ni3 Ni 1.06037(3) 0.24631(3) 0.32018(2) 0.02203(7) Uani 1 1 d . . . . .
Ni4 Ni 1.09525(3) 0.28431(4) 0.20507(2) 0.02560(8) Uani 1 1 d . . . . .
Ni5 Ni 0.86797(3) 0.17432(4) 0.19062(2) 0.02473(8) Uani 1 1 d . . . . .
P1 P 0.99094(8) -0.08321(8) 0.24126(4) 0.02731(15) Uani 1 1 d . . . . .
P2 P 0.68104(6) 0.09202(6) 0.36493(3) 0.01914(12) Uani 1 1 d . . . . .
P3 P 1.17284(7) 0.39211(7) 0.39121(3) 0.02160(12) Uani 1 1 d . . . . .
P4 P 1.24765(7) 0.39918(7) 0.14607(4) 0.02500(14) Uani 1 1 d . . . . .
P5 P 0.74758(7) 0.16283(7) 0.11138(4) 0.02445(14) Uani 1 1 d . . . . .
C1 C 0.9963(4) -0.1416(3) 0.1580(2) 0.0403(8) Uani 1 1 d D . . . .
H1A H 1.06686 -0.071502 0.138546 0.048 Uiso 1 1 calc R U . . .
C2 C 0.8809(5) -0.1656(7) 0.1186(3) 0.0748(18) Uani 1 1 d D . . . .
H2A H 0.893854 -0.17407 0.072894 0.112 Uiso 1 1 calc R U . . .
H2B H 0.86536 -0.09685 0.126701 0.112 Uiso 1 1 calc R U . . .
H2C H 0.809773 -0.24118 0.130984 0.112 Uiso 1 1 calc R U . . .
C3 C 1.0230(6) -0.2474(4) 0.1504(3) 0.0760(19) Uani 1 1 d D . . . .
H3A H 0.952649 -0.321749 0.164581 0.114 Uiso 1 1 calc R U . . .
H3B H 1.097095 -0.227772 0.176576 0.114 Uiso 1 1 calc R U . . .
H3C H 1.036325 -0.26076 0.105338 0.114 Uiso 1 1 calc R U . . .
C4A C 0.8621(4) -0.2290(5) 0.2710(2) 0.0369(10) Uani 0.792(7) 1 d D . P A 1
H4A H 0.802086 -0.271218 0.233662 0.044 Uiso 0.792(7) 1 calc R U P A 1
C5A C 0.8964(10) -0.3228(7) 0.2943(4) 0.058(2) Uani 0.792(7) 1 d D . P A 1
H5A1 H 0.95024 -0.288279 0.333197 0.087 Uiso 0.792(7) 1 calc R U P A 1
H5A2 H 0.939597 -0.34241 0.260896 0.087 Uiso 0.792(7) 1 calc R U P A 1
H5A3 H 0.821105 -0.397576 0.303852 0.087 Uiso 0.792(7) 1 calc R U P A 1
C6A C 0.7929(6) -0.1989(6) 0.3215(3) 0.0579(18) Uani 0.792(7) 1 d D . P A 1
H6A1 H 0.720465 -0.274551 0.332779 0.087 Uiso 0.792(7) 1 calc R U P A 1
H6A2 H 0.7663 -0.143845 0.304687 0.087 Uiso 0.792(7) 1 calc R U P A 1
H6A3 H 0.847311 -0.158721 0.359813 0.087 Uiso 0.792(7) 1 calc R U P A 1
C4B C 0.8903(15) -0.1841(16) 0.3030(10) 0.0369(10) Uani 0.208(7) 1 d D . P A 2
H4B H 0.914138 -0.134762 0.345067 0.044 Uiso 0.208(7) 1 calc R U P A 2
C5B C 0.905(4) -0.297(3) 0.3107(19) 0.058(2) Uani 0.208(7) 1 d D . P A 2
H5B1 H 0.832829 -0.358728 0.331516 0.087 Uiso 0.208(7) 1 calc R U P A 2
H5B2 H 0.979671 -0.273255 0.337186 0.087 Uiso 0.208(7) 1 calc R U P A 2
H5B3 H 0.911276 -0.330386 0.268492 0.087 Uiso 0.208(7) 1 calc R U P A 2
C6B C 0.7585(17) -0.217(2) 0.2849(13) 0.0579(18) Uani 0.208(7) 1 d D . P A 2
H6B1 H 0.733943 -0.262921 0.24295 0.087 Uiso 0.208(7) 1 calc R U P A 2
H6B2 H 0.75315 -0.142119 0.283025 0.087 Uiso 0.208(7) 1 calc R U P A 2
H6B3 H 0.703419 -0.267802 0.317165 0.087 Uiso 0.208(7) 1 calc R U P A 2
C7 C 1.1360(4) -0.0565(4) 0.2820(2) 0.0445(9) Uani 1 1 d . . . . .
H7 H 1.13776 -0.135376 0.28072 0.053 Uiso 1 1 calc R U . . .
C8 C 1.2479(4) 0.0381(5) 0.2480(3) 0.0551(12) Uani 1 1 d . . . . .
H8A H 1.239107 0.110459 0.242283 0.083 Uiso 1 1 calc R U . . .
H8B H 1.252604 0.002348 0.206027 0.083 Uiso 1 1 calc R U . . .
H8C H 1.323395 0.062093 0.273954 0.083 Uiso 1 1 calc R U . . .
C9 C 1.1413(5) -0.0109(6) 0.3520(2) 0.0655(15) Uani 1 1 d . . . . .
H9A H 1.219164 0.005566 0.37308 0.098 Uiso 1 1 calc R U . . .
H9B H 1.071935 -0.073578 0.374017 0.098 Uiso 1 1 calc R U . . .
H9C H 1.136045 0.064562 0.353572 0.098 Uiso 1 1 calc R U . . .
C10 C 0.6896(3) 0.0550(3) 0.44903(13) 0.0253(5) Uani 1 1 d . . . . .
H10 H 0.609454 0.034125 0.468789 0.03 Uiso 1 1 calc R U . . .
C11 C 0.7095(4) -0.0552(4) 0.45094(18) 0.0404(8) Uani 1 1 d . . . . .
H11A H 0.789455 -0.035019 0.433475 0.061 Uiso 1 1 calc R U . . .
H11B H 0.643509 -0.124857 0.42521 0.061 Uiso 1 1 calc R U . . .
H11C H 0.70815 -0.076772 0.495349 0.061 Uiso 1 1 calc R U . . .
C12 C 0.7934(3) 0.1645(4) 0.48864(15) 0.0359(7) Uani 1 1 d . . . . .
H12A H 0.804368 0.13853 0.530416 0.054 Uiso 1 1 calc R U . . .
H12B H 0.771896 0.229502 0.494875 0.054 Uiso 1 1 calc R U . . .
H12C H 0.870391 0.195277 0.465943 0.054 Uiso 1 1 calc R U . . .
C13 C 0.5236(3) -0.0294(3) 0.33359(14) 0.0241(5) Uani 1 1 d . . . . .
H13 H 0.494015 0.01096 0.303579 0.029 Uiso 1 1 calc R U . . .
C14 C 0.5296(3) -0.1319(3) 0.29311(16) 0.0338(7) Uani 1 1 d . . . . .
H14A H 0.543576 -0.184047 0.321385 0.051 Uiso 1 1 calc R U . . .
H14B H 0.597499 -0.095819 0.263908 0.051 Uiso 1 1 calc R U . . .
H14C H 0.451542 -0.18137 0.268205 0.051 Uiso 1 1 calc R U . . .
C15 C 0.4233(3) -0.0869(3) 0.38225(17) 0.0331(7) Uani 1 1 d . . . . .
H15A H 0.34427 -0.143301 0.359612 0.05 Uiso 1 1 calc R U . . .
H15B H 0.415772 -0.022197 0.40672 0.05 Uiso 1 1 calc R U . . .
H15C H 0.445493 -0.131914 0.411573 0.05 Uiso 1 1 calc R U . . .
C16 C 0.6643(3) 0.2313(3) 0.37623(16) 0.0277(5) Uani 1 1 d . . . . .
H16 H 0.741964 0.295114 0.399596 0.033 Uiso 1 1 calc R U . . .
C17 C 0.5582(3) 0.2204(3) 0.4171(2) 0.0384(8) Uani 1 1 d . . . . .
H17A H 0.567379 0.301835 0.426427 0.058 Uiso 1 1 calc R U . . .
H17B H 0.560396 0.18503 0.457416 0.058 Uiso 1 1 calc R U . . .
H17C H 0.479232 0.167336 0.39368 0.058 Uiso 1 1 calc R U . . .
C18 C 0.6612(4) 0.2812(4) 0.3120(2) 0.0439(9) Uani 1 1 d . . . . .
H18A H 0.585727 0.222664 0.287193 0.066 Uiso 1 1 calc R U . . .
H18B H 0.733392 0.293385 0.288356 0.066 Uiso 1 1 calc R U . . .
H18C H 0.66246 0.35954 0.319184 0.066 Uiso 1 1 calc R U . . .
C19 C 1.1460(3) 0.3526(3) 0.47600(14) 0.0295(6) Uani 1 1 d . . . . .
H19 H 1.063436 0.344303 0.484398 0.035 Uiso 1 1 calc R U . . .
C20 C 1.1306(4) 0.2266(4) 0.4856(2) 0.0455(9) Uani 1 1 d . . . . .
H20A H 1.211674 0.231501 0.486098 0.068 Uiso 1 1 calc R U . . .
H20B H 1.078008 0.16857 0.450471 0.068 Uiso 1 1 calc R U . . .
H20C H 1.092182 0.198546 0.526446 0.068 Uiso 1 1 calc R U . . .
C21 C 1.2339(4) 0.4483(4) 0.52739(18) 0.0470(10) Uani 1 1 d . . . . .
H21A H 1.20177 0.42364 0.569791 0.071 Uiso 1 1 calc R U . . .
H21B H 1.240907 0.527855 0.520244 0.071 Uiso 1 1 calc R U . . .
H21C H 1.315493 0.454712 0.525092 0.071 Uiso 1 1 calc R U . . .
C22 C 1.3416(3) 0.4641(3) 0.37846(16) 0.0280(6) Uani 1 1 d . . . . .
H22 H 1.349908 0.479131 0.331877 0.034 Uiso 1 1 calc R U . . .
C23 C 1.3866(3) 0.3719(4) 0.3877(2) 0.0417(8) Uani 1 1 d . . . . .
H23A H 1.468966 0.403088 0.370689 0.063 Uiso 1 1 calc R U . . .
H23B H 1.329275 0.293352 0.36475 0.063 Uiso 1 1 calc R U . . .
H23C H 1.390371 0.360337 0.433412 0.063 Uiso 1 1 calc R U . . .
C24 C 1.4306(3) 0.5875(4) 0.4134(2) 0.0417(8) Uani 1 1 d . . . . .
H24A H 1.438779 0.576345 0.458856 0.063 Uiso 1 1 calc R U . . .
H24B H 1.398583 0.644317 0.409225 0.063 Uiso 1 1 calc R U . . .
H24C H 1.511608 0.621127 0.394551 0.063 Uiso 1 1 calc R U . . .
C25 C 1.1454(3) 0.5247(3) 0.38888(18) 0.0316(6) Uani 1 1 d . . . . .
H25 H 1.200016 0.58943 0.422511 0.038 Uiso 1 1 calc R U . . .
C26 C 1.0097(4) 0.4858(4) 0.4013(2) 0.0492(10) Uani 1 1 d . . . . .
H26A H 0.996896 0.556461 0.398467 0.074 Uiso 1 1 calc R U . . .
H26B H 0.990251 0.455474 0.44414 0.074 Uiso 1 1 calc R U . . .
H26C H 0.955707 0.420834 0.36913 0.074 Uiso 1 1 calc R U . . .
C27 C 1.1762(4) 0.5770(4) 0.3233(2) 0.0426(9) Uani 1 1 d . . . . .
H27A H 1.126699 0.512429 0.289902 0.064 Uiso 1 1 calc R U . . .
H27B H 1.264079 0.607995 0.316464 0.064 Uiso 1 1 calc R U . . .
H27C H 1.157503 0.64399 0.321294 0.064 Uiso 1 1 calc R U . . .
C28 C 1.2390(3) 0.5233(3) 0.10570(17) 0.0343(7) Uani 1 1 d . . . . .
H28 H 1.31644 0.569296 0.08223 0.041 Uiso 1 1 calc R U . . .
C29 C 1.2309(5) 0.6123(4) 0.1553(2) 0.0540(11) Uani 1 1 d . . . . .
H29A H 1.231252 0.679831 0.133818 0.081 Uiso 1 1 calc R U . . .
H29B H 1.301933 0.64505 0.185976 0.081 Uiso 1 1 calc R U . . .
H29C H 1.154479 0.569366 0.178164 0.081 Uiso 1 1 calc R U . . .
C30 C 1.1294(4) 0.4730(5) 0.0574(2) 0.0558(12) Uani 1 1 d . . . . .
H30A H 1.054046 0.415985 0.077834 0.084 Uiso 1 1 calc R U . . .
H30B H 1.143623 0.429946 0.020813 0.084 Uiso 1 1 calc R U . . .
H30C H 1.120198 0.540819 0.042416 0.084 Uiso 1 1 calc R U . . .
C31 C 1.4042(3) 0.4860(4) 0.1877(2) 0.0402(8) Uani 1 1 d . . . . .
H31 H 1.391682 0.527964 0.226555 0.048 Uiso 1 1 calc R U . . .
C32 C 1.4451(4) 0.4008(5) 0.2141(2) 0.0528(11) Uani 1 1 d . . . . .
H32A H 1.467039 0.361716 0.17865 0.079 Uiso 1 1 calc R U . . .
H32B H 1.377661 0.33777 0.236946 0.079 Uiso 1 1 calc R U . . .
H32C H 1.517115 0.447905 0.243597 0.079 Uiso 1 1 calc R U . . .
C33 C 1.5093(4) 0.5886(5) 0.1546(3) 0.0731(18) Uani 1 1 d . . . . .
H33A H 1.581453 0.631464 0.18446 0.11 Uiso 1 1 calc R U . . .
H33B H 1.483502 0.646466 0.141104 0.11 Uiso 1 1 calc R U . . .
H33C H 1.530673 0.553971 0.117001 0.11 Uiso 1 1 calc R U . . .
C34 C 1.2531(4) 0.3045(4) 0.07625(18) 0.0406(8) Uani 1 1 d . . . . .
H34 H 1.175045 0.278818 0.050419 0.049 Uiso 1 1 calc R U . . .
C35 C 1.2434(6) 0.1848(4) 0.0959(3) 0.0653(15) Uani 1 1 d . . . . .
H35A H 1.226716 0.129303 0.057751 0.098 Uiso 1 1 calc R U . . .
H35B H 1.176025 0.146398 0.125266 0.098 Uiso 1 1 calc R U . . .
H35C H 1.321226 0.202026 0.117457 0.098 Uiso 1 1 calc R U . . .
C36 C 1.3565(5) 0.3672(5) 0.0293(2) 0.0560(12) Uani 1 1 d . . . . .
H36A H 1.436486 0.392123 0.050925 0.084 Uiso 1 1 calc R U . . .
H36B H 1.355767 0.43954 0.014554 0.084 Uiso 1 1 calc R U . . .
H36C H 1.343279 0.309787 -0.007587 0.084 Uiso 1 1 calc R U . . .
C37 C 0.8117(3) 0.1679(5) 0.03158(17) 0.0496(11) Uani 1 1 d . . . . .
H37 H 0.866406 0.256644 0.024894 0.06 Uiso 1 1 calc R U . . .
C38 C 0.7211(4) 0.1146(5) -0.02721(18) 0.0614(15) Uani 1 1 d . . . . .
H38A H 0.767455 0.129789 -0.066323 0.092 Uiso 1 1 calc R U . . .
H38B H 0.669787 0.153824 -0.028252 0.092 Uiso 1 1 calc R U . . .
H38C H 0.668176 0.026136 -0.024484 0.092 Uiso 1 1 calc R U . . .
C39 C 0.8940(4) 0.1117(6) 0.0302(2) 0.0684(17) Uani 1 1 d . . . . .
H39A H 0.845103 0.02424 0.037123 0.103 Uiso 1 1 calc R U . . .
H39B H 0.959052 0.152386 0.064184 0.103 Uiso 1 1 calc R U . . .
H39C H 0.931572 0.121679 -0.011478 0.103 Uiso 1 1 calc R U . . .
C40 C 0.5895(3) 0.0283(3) 0.10264(15) 0.0303(6) Uani 1 1 d . . . . .
H40 H 0.550211 0.030679 0.061141 0.036 Uiso 1 1 calc R U . . .
C41 C 0.5098(4) 0.0305(5) 0.15692(19) 0.0489(11) Uani 1 1 d . . . . .
H41A H 0.430816 -0.046129 0.15405 0.073 Uiso 1 1 calc R U . . .
H41B H 0.494966 0.099739 0.153425 0.073 Uiso 1 1 calc R U . . .
H41C H 0.552595 0.039384 0.198185 0.073 Uiso 1 1 calc R U . . .
C42 C 0.5953(4) -0.0903(4) 0.1012(2) 0.0455(9) Uani 1 1 d . . . . .
H42A H 0.640121 -0.090688 0.13998 0.068 Uiso 1 1 calc R U . . .
H42B H 0.638273 -0.095963 0.063348 0.068 Uiso 1 1 calc R U . . .
H42C H 0.511373 -0.160339 0.099421 0.068 Uiso 1 1 calc R U . . .
C43A C 0.7067(4) 0.2881(4) 0.1210(2) 0.0343(9) Uani 0.730(7) 1 d D . P B 1
H43A H 0.655033 0.270125 0.159359 0.041 Uiso 0.730(7) 1 calc R U P B 1
C44A C 0.6297(8) 0.2984(11) 0.0660(4) 0.0503(19) Uani 0.730(7) 1 d D . P B 1
H44A H 0.608441 0.361941 0.078291 0.075 Uiso 0.730(7) 1 calc R U P B 1
H44B H 0.553892 0.219667 0.057381 0.075 Uiso 0.730(7) 1 calc R U P B 1
H44C H 0.67774 0.320007 0.027421 0.075 Uiso 0.730(7) 1 calc R U P B 1
C45A C 0.8219(6) 0.4114(5) 0.1378(4) 0.0549(16) Uani 0.730(7) 1 d D . P B 1
H45A H 0.874455 0.43571 0.100816 0.082 Uiso 0.730(7) 1 calc R U P B 1
H45B H 0.867617 0.404442 0.174289 0.082 Uiso 0.730(7) 1 calc R U P B 1
H45C H 0.79775 0.473254 0.14894 0.082 Uiso 0.730(7) 1 calc R U P B 1
C43B C 0.7516(12) 0.3058(12) 0.0914(6) 0.0343(9) Uani 0.270(7) 1 d D . P B 2
H43B H 0.828705 0.353465 0.067935 0.041 Uiso 0.270(7) 1 calc R U P B 2
C44B C 0.644(2) 0.289(3) 0.0479(10) 0.0503(19) Uani 0.270(7) 1 d D . P B 2
H44D H 0.565934 0.242148 0.069181 0.075 Uiso 0.270(7) 1 calc R U P B 2
H44E H 0.64147 0.244649 0.007403 0.075 Uiso 0.270(7) 1 calc R U P B 2
H44F H 0.654289 0.369438 0.039177 0.075 Uiso 0.270(7) 1 calc R U P B 2
C45B C 0.7635(19) 0.3818(16) 0.1530(8) 0.0549(16) Uani 0.270(7) 1 d D . P B 2
H45D H 0.760832 0.455667 0.142703 0.082 Uiso 0.270(7) 1 calc R U P B 2
H45E H 0.842148 0.405346 0.175777 0.082 Uiso 0.270(7) 1 calc R U P B 2
H45F H 0.695216 0.333413 0.180293 0.082 Uiso 0.270(7) 1 calc R U P B 2
H1 H 0.929(5) 0.175(5) 0.354(3) 0.066 Uiso 1 1 d . U . . .
H2 H 1.157(5) 0.293(5) 0.274(3) 0.066 Uiso 1 1 d . U . . .
H3 H 0.993(5) 0.264(5) 0.162(3) 0.066 Uiso 1 1 d . U . . .
H4 H 0.771(5) 0.099(5) 0.242(3) 0.066 Uiso 1 1 d . U . . .

loop_
_atom_site_aniso_label
_atom_site_aniso_U_11
_atom_site_aniso_U_22
_atom_site_aniso_U_33
_atom_site_aniso_U_23
_atom_site_aniso_U_13
_atom_site_aniso_U_12
Ni1 0.02768(18) 0.02491(17) 0.02742(18) -0.00393(14) 0.00204(14) 0.01541(15)
Ni2 0.01744(14) 0.02906(17) 0.01738(14) 0.00191(12) 0.00330(11) 0.01043(13)
Ni3 0.02035(15) 0.02491(16) 0.01828(15) 0.00110(12) 0.00023(11) 0.00923(13)
Ni4 0.01729(15) 0.03278(19) 0.02211(16) 0.01102(14) 0.00332(12) 0.00781(14)
Ni5 0.01842(15) 0.03232(19) 0.01867(15) 0.00945(13) -0.00007(11) 0.00808(14)
P1 0.0269(3) 0.0307(4) 0.0334(4) 0.0147(3) 0.0114(3) 0.0198(3)
P2 0.0188(3) 0.0220(3) 0.0179(3) 0.0042(2) 0.0039(2) 0.0107(2)
P3 0.0200(3) 0.0247(3) 0.0213(3) 0.0008(2) -0.0008(2) 0.0120(3)
P4 0.0204(3) 0.0252(3) 0.0261(3) 0.0094(3) 0.0057(2) 0.0077(3)
P5 0.0221(3) 0.0274(3) 0.0220(3) 0.0055(3) -0.0027(2) 0.0106(3)
C1 0.0433(19) 0.0303(16) 0.051(2) 0.0002(15) 0.0161(16) 0.0210(15)
C2 0.065(3) 0.109(5) 0.051(3) -0.029(3) -0.007(2) 0.046(4)
C3 0.107(5) 0.039(2) 0.096(4) 0.016(3) 0.057(4) 0.045(3)
C4A 0.037(2) 0.037(2) 0.039(2) 0.0191(18) 0.0104(18) 0.0176(19)
C5A 0.079(4) 0.035(4) 0.065(5) 0.025(3) 0.032(4) 0.029(4)
C6A 0.055(3) 0.071(4) 0.063(4) 0.042(4) 0.038(3) 0.038(3)
C4B 0.037(2) 0.037(2) 0.039(2) 0.0191(18) 0.0104(18) 0.0176(19)
C5B 0.079(4) 0.035(4) 0.065(5) 0.025(3) 0.032(4) 0.029(4)
C6B 0.055(3) 0.071(4) 0.063(4) 0.042(4) 0.038(3) 0.038(3)
C7 0.0394(19) 0.057(2) 0.053(2) 0.0233(19) 0.0066(16) 0.0341(19)
C8 0.0291(17) 0.070(3) 0.070(3) 0.019(2) 0.0075(18) 0.026(2)
C9 0.063(3) 0.104(5) 0.043(2) 0.018(3) -0.005(2) 0.051(3)
C10 0.0248(12) 0.0329(14) 0.0193(11) 0.0065(10) 0.0056(9) 0.0146(11)
C11 0.053(2) 0.047(2) 0.0325(17) 0.0139(15) 0.0038(15) 0.0321(18)
C12 0.0318(15) 0.0454(19) 0.0212(13) 0.0009(12) 0.0007(11) 0.0119(14)
C13 0.0212(11) 0.0269(12) 0.0228(12) 0.0033(10) 0.0029(9) 0.0105(10)
C14 0.0330(15) 0.0294(15) 0.0294(15) -0.0022(12) 0.0063(12) 0.0082(12)
C15 0.0235(13) 0.0322(15) 0.0343(16) 0.0030(12) 0.0094(11) 0.0063(11)
C16 0.0262(13) 0.0233(12) 0.0349(15) 0.0028(11) 0.0020(11) 0.0132(11)
C17 0.0323(16) 0.0357(17) 0.052(2) -0.0032(15) 0.0066(15) 0.0212(14)
C18 0.053(2) 0.0338(17) 0.052(2) 0.0151(16) 0.0036(18) 0.0257(17)
C19 0.0284(13) 0.0390(16) 0.0206(12) 0.0007(11) -0.0003(10) 0.0164(12)
C20 0.061(3) 0.051(2) 0.0355(18) 0.0163(16) 0.0052(17) 0.035(2)
C21 0.041(2) 0.064(3) 0.0254(16) -0.0074(16) -0.0039(14) 0.0187(19)
C22 0.0218(12) 0.0310(14) 0.0308(14) 0.0024(11) 0.0012(10) 0.0125(11)
C23 0.0314(16) 0.053(2) 0.050(2) 0.0049(18) 0.0014(15) 0.0277(17)
C24 0.0255(15) 0.0386(19) 0.049(2) 0.0003(16) -0.0012(14) 0.0070(14)
C25 0.0309(14) 0.0280(14) 0.0408(17) -0.0005(12) -0.0037(12) 0.0186(12)
C26 0.042(2) 0.061(3) 0.064(3) 0.016(2) 0.0119(19) 0.039(2)
C27 0.0396(19) 0.0352(18) 0.053(2) 0.0151(16) 0.0003(16) 0.0176(15)
C28 0.0303(15) 0.0348(16) 0.0384(17) 0.0185(13) 0.0079(12) 0.0148(13)
C29 0.070(3) 0.049(2) 0.059(3) 0.018(2) 0.012(2) 0.041(2)
C30 0.043(2) 0.058(3) 0.060(3) 0.030(2) -0.0036(19) 0.018(2)
C31 0.0244(14) 0.0389(18) 0.050(2) 0.0152(16) -0.0005(14) 0.0089(13)
C32 0.0314(18) 0.065(3) 0.066(3) 0.024(2) 0.0029(18) 0.0251(19)
C33 0.0288(19) 0.066(3) 0.095(4) 0.039(3) 0.000(2) -0.003(2)
C34 0.047(2) 0.0383(18) 0.0323(17) 0.0070(14) 0.0132(15) 0.0172(16)
C35 0.103(4) 0.041(2) 0.060(3) 0.010(2) 0.033(3) 0.041(3)
C36 0.065(3) 0.064(3) 0.047(2) 0.018(2) 0.031(2) 0.035(2)
C37 0.0288(16) 0.071(3) 0.0217(14) 0.0058(16) 0.0012(12) 0.0031(17)
C38 0.042(2) 0.090(4) 0.0202(15) 0.0101(19) -0.0038(14) 0.007(2)
C39 0.043(2) 0.124(5) 0.039(2) -0.022(3) -0.0020(18) 0.044(3)
C40 0.0226(12) 0.0387(16) 0.0227(12) 0.0057(11) -0.0008(10) 0.0095(12)
C41 0.0299(16) 0.084(3) 0.0316(17) 0.0162(19) 0.0078(13) 0.0256(19)
C42 0.046(2) 0.0307(17) 0.046(2) 0.0061(15) -0.0080(17) 0.0082(15)
C43A 0.033(2) 0.037(2) 0.039(2) 0.0113(18) 0.0065(16) 0.0212(18)
C44A 0.050(3) 0.062(4) 0.058(5) 0.018(4) 0.001(4) 0.041(3)
C45A 0.048(4) 0.032(3) 0.084(5) 0.003(3) 0.000(3) 0.019(3)
C43B 0.033(2) 0.037(2) 0.039(2) 0.0113(18) 0.0065(16) 0.0212(18)
C44B 0.050(3) 0.062(4) 0.058(5) 0.018(4) 0.001(4) 0.041(3)
C45B 0.048(4) 0.032(3) 0.084(5) 0.003(3) 0.000(3) 0.019(3)

loop_
_atom_type_symbol
_atom_type_description
_atom_type_scat_dispersion_real
_atom_type_scat_dispersion_imag
_atom_type_scat_source
C C 0.0033 0.0016 'International Tables Vol C Tables 4.2.6.8 and 6.1.1.4'
H H 0 0 'International Tables Vol C Tables 4.2.6.8 and 6.1.1.4'
Ni Ni 0.3393 1.1124 'International Tables Vol C Tables 4.2.6.8 and 6.1.1.4'
P P 0.1023 0.0942 'International Tables Vol C Tables 4.2.6.8 and 6.1.1.4'

loop_
_geom_angle_atom_site_label_1
_geom_angle_atom_site_label_2
_geom_angle_atom_site_label_3
_geom_angle
_geom_angle_site_symmetry_1
_geom_angle_site_symmetry_3
_geom_angle_publ_flag
P1 Ni1 Ni5 146.01(3) . . ?
P1 Ni1 Ni3 123.65(3) . . ?
Ni5 Ni1 Ni3 90.21(2) . . ?
P1 Ni1 Ni2 127.24(3) . . ?
Ni5 Ni1 Ni2 63.456(17) . . ?
Ni3 Ni1 Ni2 61.219(17) . . ?
P1 Ni1 Ni4 133.39(3) . . ?
Ni5 Ni1 Ni4 61.840(18) . . ?
Ni3 Ni1 Ni4 62.119(18) . . ?
Ni2 Ni1 Ni4 97.14(2) . . ?
P2 Ni2 Ni1 158.35(3) . . ?
P2 Ni2 Ni3 135.46(3) . . ?
Ni1 Ni2 Ni3 58.813(17) . . ?
P2 Ni2 Ni5 129.63(3) . . ?
Ni1 Ni2 Ni5 57.584(16) . . ?
Ni3 Ni2 Ni5 85.637(17) . . ?
P2 Ni2 H1 98(2) . . ?
Ni1 Ni2 H1 89(2) . . ?
Ni3 Ni2 H1 39(2) . . ?
Ni5 Ni2 H1 125(2) . . ?
P2 Ni2 H4 98(2) . . ?
Ni1 Ni2 H4 79(2) . . ?
Ni3 Ni2 H4 122(2) . . ?
Ni5 Ni2 H4 37(2) . . ?
H1 Ni2 H4 161(3) . . ?
P3 Ni3 Ni1 169.42(3) . . ?
P3 Ni3 Ni2 129.68(3) . . ?
Ni1 Ni3 Ni2 59.968(16) . . ?
P3 Ni3 Ni4 118.76(3) . . ?
Ni1 Ni3 Ni4 59.949(18) . . ?
Ni2 Ni3 Ni4 95.012(18) . . ?
P3 Ni3 H1 102.5(19) . . ?
Ni1 Ni3 H1 84.8(19) . . ?
Ni2 Ni3 H1 32.8(19) . . ?
Ni4 Ni3 H1 127.7(19) . . ?
P3 Ni3 H2 92(2) . . ?
Ni1 Ni3 H2 81(2) . . ?
Ni2 Ni3 H2 132(2) . . ?
Ni4 Ni3 H2 37(2) . . ?
H1 Ni3 H2 164(3) . . ?
P4 Ni4 Ni1 145.76(3) . . ?
P4 Ni4 Ni5 134.83(3) . . ?
Ni1 Ni4 Ni5 57.926(16) . . ?
P4 Ni4 Ni3 137.84(3) . . ?
Ni1 Ni4 Ni3 57.933(16) . . ?
Ni5 Ni4 Ni3 85.687(17) . . ?
P4 Ni4 H2 105.4(19) . . ?
Ni1 Ni4 H2 77.4(19) . . ?
Ni5 Ni4 H2 119.3(19) . . ?
Ni3 Ni4 H2 33.9(19) . . ?
P4 Ni4 H3 99(2) . . ?
Ni1 Ni4 H3 89(2) . . ?
Ni5 Ni4 H3 36(2) . . ?
Ni3 Ni4 H3 120(2) . . ?
H2 Ni4 H3 153(3) . . ?
P5 Ni5 Ni1 146.14(3) . . ?
P5 Ni5 Ni4 131.17(3) . . ?
Ni1 Ni5 Ni4 60.234(18) . . ?
P5 Ni5 Ni2 134.18(3) . . ?
Ni1 Ni5 Ni2 58.961(16) . . ?
Ni4 Ni5 Ni2 93.446(18) . . ?
P5 Ni5 H3 98(2) . . ?
Ni1 Ni5 H3 89(2) . . ?
Ni4 Ni5 H3 33(2) . . ?
Ni2 Ni5 H3 125(2) . . ?
P5 Ni5 H4 101.5(19) . . ?
Ni1 Ni5 H4 78.7(19) . . ?
Ni4 Ni5 H4 127.2(19) . . ?
Ni2 Ni5 H4 34.4(19) . . ?
H3 Ni5 H4 160(3) . . ?
C7 P1 C1 104.50(19) . . ?
C7 P1 C4B 93.9(5) . . ?
C1 P1 C4B 123.2(7) . . ?
C7 P1 C4A 106.8(2) . . ?
C1 P1 C4A 99.0(2) . . ?
C7 P1 Ni1 114.52(15) . . ?
C1 P1 Ni1 111.11(12) . . ?
C4B P1 Ni1 108.6(6) . . ?
C4A P1 Ni1 118.97(15) . . ?
C10 P2 C16 101.94(14) . . ?
C10 P2 C13 104.03(13) . . ?
C16 P2 C13 103.26(14) . . ?
C10 P2 Ni2 117.15(10) . . ?
C16 P2 Ni2 111.24(10) . . ?
C13 P2 Ni2 117.28(9) . . ?
C19 P3 C25 102.81(16) . . ?
C19 P3 C22 108.62(15) . . ?
C25 P3 C22 102.26(15) . . ?
C19 P3 Ni3 115.70(11) . . ?
C25 P3 Ni3 112.55(11) . . ?
C22 P3 Ni3 113.58(11) . . ?
C34 P4 C28 101.24(18) . . ?
C34 P4 C31 109.4(2) . . ?
C28 P4 C31 101.22(17) . . ?
C34 P4 Ni4 109.40(12) . . ?
C28 P4 Ni4 117.93(11) . . ?
C31 P4 Ni4 116.33(13) . . ?
C43B P5 C37 84.6(4) . . ?
C43B P5 C40 112.5(4) . . ?
C37 P5 C40 104.19(16) . . ?
C37 P5 C43A 108.6(2) . . ?
C40 P5 C43A 99.20(19) . . ?
C43B P5 Ni5 117.3(4) . . ?
C37 P5 Ni5 114.15(14) . . ?
C40 P5 Ni5 118.31(10) . . ?
C43A P5 Ni5 111.02(16) . . ?
C3 C1 C2 112.6(4) . . ?
C3 C1 P1 117.4(4) . . ?
C2 C1 P1 109.6(3) . . ?
C3 C1 H1A 105.4 . . ?
C2 C1 H1A 105.4 . . ?
P1 C1 H1A 105.4 . . ?
C1 C2 H2A 109.5 . . ?
C1 C2 H2B 109.5 . . ?
H2A C2 H2B 109.5 . . ?
C1 C2 H2C 109.5 . . ?
H2A C2 H2C 109.5 . . ?
H2B C2 H2C 109.5 . . ?
C1 C3 H3A 109.5 . . ?
C1 C3 H3B 109.5 . . ?
H3A C3 H3B 109.5 . . ?
C1 C3 H3C 109.5 . . ?
H3A C3 H3C 109.5 . . ?
H3B C3 H3C 109.5 . . ?
C6A C4A C5A 110.5(5) . . ?
C6A C4A P1 110.2(4) . . ?
C5A C4A P1 117.2(5) . . ?
C6A C4A H4A 106.1 . . ?
C5A C4A H4A 106.1 . . ?
P1 C4A H4A 106.1 . . ?
C4A C5A H5A1 109.5 . . ?
C4A C5A H5A2 109.5 . . ?
H5A1 C5A H5A2 109.5 . . ?
C4A C5A H5A3 109.5 . . ?
H5A1 C5A H5A3 109.5 . . ?
H5A2 C5A H5A3 109.5 . . ?
C4A C6A H6A1 109.5 . . ?
C4A C6A H6A2 109.5 . . ?
H6A1 C6A H6A2 109.5 . . ?
C4A C6A H6A3 109.5 . . ?
H6A1 C6A H6A3 109.5 . . ?
H6A2 C6A H6A3 109.5 . . ?
C6B C4B C5B 112.6(18) . . ?
C6B C4B P1 107.2(12) . . ?
C5B C4B P1 113.3(19) . . ?
C6B C4B H4B 107.8 . . ?
C5B C4B H4B 107.8 . . ?
P1 C4B H4B 107.8 . . ?
C4B C5B H5B1 109.5 . . ?
C4B C5B H5B2 109.5 . . ?
H5B1 C5B H5B2 109.5 . . ?
C4B C5B H5B3 109.5 . . ?
H5B1 C5B H5B3 109.5 . . ?
H5B2 C5B H5B3 109.5 . . ?
C4B C6B H6B1 109.5 . . ?
C4B C6B H6B2 109.5 . . ?
H6B1 C6B H6B2 109.5 . . ?
C4B C6B H6B3 109.5 . . ?
H6B1 C6B H6B3 109.5 . . ?
H6B2 C6B H6B3 109.5 . . ?
C9 C7 C8 109.9(4) . . ?
C9 C7 P1 109.6(3) . . ?
C8 C7 P1 110.2(3) . . ?
C9 C7 H7 109.1 . . ?
C8 C7 H7 109.1 . . ?
P1 C7 H7 109.1 . . ?
C7 C8 H8A 109.5 . . ?
C7 C8 H8B 109.5 . . ?
H8A C8 H8B 109.5 . . ?
C7 C8 H8C 109.5 . . ?
H8A C8 H8C 109.5 . . ?
H8B C8 H8C 109.5 . . ?
C7 C9 H9A 109.5 . . ?
C7 C9 H9B 109.5 . . ?
H9A C9 H9B 109.5 . . ?
C7 C9 H9C 109.5 . . ?
H9A C9 H9C 109.5 . . ?
H9B C9 H9C 109.5 . . ?
C11 C10 C12 109.6(3) . . ?
C11 C10 P2 110.6(2) . . ?
C12 C10 P2 111.4(2) . . ?
C11 C10 H10 108.4 . . ?
C12 C10 H10 108.4 . . ?
P2 C10 H10 108.4 . . ?
C10 C11 H11A 109.5 . . ?
C10 C11 H11B 109.5 . . ?
H11A C11 H11B 109.5 . . ?
C10 C11 H11C 109.5 . . ?
H11A C11 H11C 109.5 . . ?
H11B C11 H11C 109.5 . . ?
C10 C12 H12A 109.5 . . ?
C10 C12 H12B 109.5 . . ?
H12A C12 H12B 109.5 . . ?
C10 C12 H12C 109.5 . . ?
H12A C12 H12C 109.5 . . ?
H12B C12 H12C 109.5 . . ?
C15 C13 C14 109.0(3) . . ?
C15 C13 P2 117.5(2) . . ?
C14 C13 P2 111.4(2) . . ?
C15 C13 H13 106 . . ?
C14 C13 H13 106 . . ?
P2 C13 H13 106 . . ?
C13 C14 H14A 109.5 . . ?
C13 C14 H14B 109.5 . . ?
H14A C14 H14B 109.5 . . ?
C13 C14 H14C 109.5 . . ?
H14A C14 H14C 109.5 . . ?
H14B C14 H14C 109.5 . . ?
C13 C15 H15A 109.5 . . ?
C13 C15 H15B 109.5 . . ?
H15A C15 H15B 109.5 . . ?
C13 C15 H15C 109.5 . . ?
H15A C15 H15C 109.5 . . ?
H15B C15 H15C 109.5 . . ?
C18 C16 C17 111.2(3) . . ?
C18 C16 P2 110.7(2) . . ?
C17 C16 P2 116.6(2) . . ?
C18 C16 H16 105.9 . . ?
C17 C16 H16 105.9 . . ?
P2 C16 H16 105.9 . . ?
C16 C17 H17A 109.5 . . ?
C16 C17 H17B 109.5 . . ?
H17A C17 H17B 109.5 . . ?
C16 C17 H17C 109.5 . . ?
H17A C17 H17C 109.5 . . ?
H17B C17 H17C 109.5 . . ?
C16 C18 H18A 109.5 . . ?
C16 C18 H18B 109.5 . . ?
H18A C18 H18B 109.5 . . ?
C16 C18 H18C 109.5 . . ?
H18A C18 H18C 109.5 . . ?
H18B C18 H18C 109.5 . . ?
C20 C19 C21 111.5(3) . . ?
C20 C19 P3 112.1(2) . . ?
C21 C19 P3 117.3(3) . . ?
C20 C19 H19 104.9 . . ?
C21 C19 H19 104.9 . . ?
P3 C19 H19 104.9 . . ?
C19 C20 H20A 109.5 . . ?
C19 C20 H20B 109.5 . . ?
H20A C20 H20B 109.5 . . ?
C19 C20 H20C 109.5 . . ?
H20A C20 H20C 109.5 . . ?
H20B C20 H20C 109.5 . . ?
C19 C21 H21A 109.5 . . ?
C19 C21 H21B 109.5 . . ?
H21A C21 H21B 109.5 . . ?
C19 C21 H21C 109.5 . . ?
H21A C21 H21C 109.5 . . ?
H21B C21 H21C 109.5 . . ?
C24 C22 C23 110.2(3) . . ?
C24 C22 P3 119.8(2) . . ?
C23 C22 P3 110.4(2) . . ?
C24 C22 H22 105.1 . . ?
C23 C22 H22 105.1 . . ?
P3 C22 H22 105.1 . . ?
C22 C23 H23A 109.5 . . ?
C22 C23 H23B 109.5 . . ?
H23A C23 H23B 109.5 . . ?
C22 C23 H23C 109.5 . . ?
H23A C23 H23C 109.5 . . ?
H23B C23 H23C 109.5 . . ?
C22 C24 H24A 109.5 . . ?
C22 C24 H24B 109.5 . . ?
H24A C24 H24B 109.5 . . ?
C22 C24 H24C 109.5 . . ?
H24A C24 H24C 109.5 . . ?
H24B C24 H24C 109.5 . . ?
C27 C25 C26 109.0(3) . . ?
C27 C25 P3 109.5(3) . . ?
C26 C25 P3 110.9(3) . . ?
C27 C25 H25 109.1 . . ?
C26 C25 H25 109.1 . . ?
P3 C25 H25 109.1 . . ?
C25 C26 H26A 109.5 . . ?
C25 C26 H26B 109.5 . . ?
H26A C26 H26B 109.5 . . ?
C25 C26 H26C 109.5 . . ?
H26A C26 H26C 109.5 . . ?
H26B C26 H26C 109.5 . . ?
C25 C27 H27A 109.5 . . ?
C25 C27 H27B 109.5 . . ?
H27A C27 H27B 109.5 . . ?
C25 C27 H27C 109.5 . . ?
H27A C27 H27C 109.5 . . ?
H27B C27 H27C 109.5 . . ?
C29 C28 C30 109.8(4) . . ?
C29 C28 P4 110.1(3) . . ?
C30 C28 P4 112.1(3) . . ?
C29 C28 H28 108.3 . . ?
C30 C28 H28 108.3 . . ?
P4 C28 H28 108.3 . . ?
C28 C29 H29A 109.5 . . ?
C28 C29 H29B 109.5 . . ?
H29A C29 H29B 109.5 . . ?
C28 C29 H29C 109.5 . . ?
H29A C29 H29C 109.5 . . ?
H29B C29 H29C 109.5 . . ?
C28 C30 H30A 109.5 . . ?
C28 C30 H30B 109.5 . . ?
H30A C30 H30B 109.5 . . ?
C28 C30 H30C 109.5 . . ?
H30A C30 H30C 109.5 . . ?
H30B C30 H30C 109.5 . . ?
C32 C31 C33 110.6(4) . . ?
C32 C31 P4 111.8(3) . . ?
C33 C31 P4 119.5(3) . . ?
C32 C31 H31 104.5 . . ?
C33 C31 H31 104.5 . . ?
P4 C31 H31 104.5 . . ?
C31 C32 H32A 109.5 . . ?
C31 C32 H32B 109.5 . . ?
H32A C32 H32B 109.5 . . ?
C31 C32 H32C 109.5 . . ?
H32A C32 H32C 109.5 . . ?
H32B C32 H32C 109.5 . . ?
C31 C33 H33A 109.5 . . ?
C31 C33 H33B 109.5 . . ?
H33A C33 H33B 109.5 . . ?
C31 C33 H33C 109.5 . . ?
H33A C33 H33C 109.5 . . ?
H33B C33 H33C 109.5 . . ?
C35 C34 C36 111.3(4) . . ?
C35 C34 P4 112.0(3) . . ?
C36 C34 P4 117.9(3) . . ?
C35 C34 H34 104.8 . . ?
C36 C34 H34 104.8 . . ?
P4 C34 H34 104.8 . . ?
C34 C35 H35A 109.5 . . ?
C34 C35 H35B 109.5 . . ?
H35A C35 H35B 109.5 . . ?
C34 C35 H35C 109.5 . . ?
H35A C35 H35C 109.5 . . ?
H35B C35 H35C 109.5 . . ?
C34 C36 H36A 109.5 . . ?
C34 C36 H36B 109.5 . . ?
H36A C36 H36B 109.5 . . ?
C34 C36 H36C 109.5 . . ?
H36A C36 H36C 109.5 . . ?
H36B C36 H36C 109.5 . . ?
C39 C37 C38 108.6(4) . . ?
C39 C37 P5 111.6(3) . . ?
C38 C37 P5 118.1(3) . . ?
C39 C37 H37 105.9 . . ?
C38 C37 H37 105.9 . . ?
P5 C37 H37 105.9 . . ?
C37 C38 H38A 109.5 . . ?
C37 C38 H38B 109.5 . . ?
H38A C38 H38B 109.5 . . ?
C37 C38 H38C 109.5 . . ?
H38A C38 H38C 109.5 . . ?
H38B C38 H38C 109.5 . . ?
C37 C39 H39A 109.5 . . ?
C37 C39 H39B 109.5 . . ?
H39A C39 H39B 109.5 . . ?
C37 C39 H39C 109.5 . . ?
H39A C39 H39C 109.5 . . ?
H39B C39 H39C 109.5 . . ?
C42 C40 C41 109.7(3) . . ?
C42 C40 P5 110.3(2) . . ?
C41 C40 P5 111.3(3) . . ?
C42 C40 H40 108.5 . . ?
C41 C40 H40 108.5 . . ?
P5 C40 H40 108.5 . . ?
C40 C41 H41A 109.5 . . ?
C40 C41 H41B 109.5 . . ?
H41A C41 H41B 109.5 . . ?
C40 C41 H41C 109.5 . . ?
H41A C41 H41C 109.5 . . ?
H41B C41 H41C 109.5 . . ?
C40 C42 H42A 109.5 . . ?
C40 C42 H42B 109.5 . . ?
H42A C42 H42B 109.5 . . ?
C40 C42 H42C 109.5 . . ?
H42A C42 H42C 109.5 . . ?
H42B C42 H42C 109.5 . . ?
C45A C43A C44A 110.5(6) . . ?
C45A C43A P5 110.6(4) . . ?
C44A C43A P5 117.3(5) . . ?
C45A C43A H43A 105.9 . . ?
C44A C43A H43A 105.9 . . ?
P5 C43A H43A 105.9 . . ?
C43A C44A H44A 109.5 . . ?
C43A C44A H44B 109.5 . . ?
H44A C44A H44B 109.5 . . ?
C43A C44A H44C 109.5 . . ?
H44A C44A H44C 109.5 . . ?
H44B C44A H44C 109.5 . . ?
C43A C45A H45A 109.5 . . ?
C43A C45A H45B 109.5 . . ?
H45A C45A H45B 109.5 . . ?
C43A C45A H45C 109.5 . . ?
H45A C45A H45C 109.5 . . ?
H45B C45A H45C 109.5 . . ?
C45B C43B C44B 111.1(13) . . ?
C45B C43B P5 109.2(10) . . ?
C44B C43B P5 115.2(16) . . ?
C45B C43B H43B 106.9 . . ?
C44B C43B H43B 106.9 . . ?
P5 C43B H43B 106.9 . . ?
C43B C44B H44D 109.5 . . ?
C43B C44B H44E 109.5 . . ?
H44D C44B H44E 109.5 . . ?
C43B C44B H44F 109.5 . . ?
H44D C44B H44F 109.5 . . ?
H44E C44B H44F 109.5 . . ?
C43B C45B H45D 109.5 . . ?
C43B C45B H45E 109.5 . . ?
H45D C45B H45E 109.5 . . ?
C43B C45B H45F 109.5 . . ?
H45D C45B H45F 109.5 . . ?
H45E C45B H45F 109.5 . . ?

loop_
_geom_bond_atom_site_label_1
_geom_bond_atom_site_label_2
_geom_bond_distance
_geom_bond_site_symmetry_2
_geom_bond_publ_flag
Ni1 P1 2.1990(9) . ?
Ni1 Ni5 2.3734(6) . ?
Ni1 Ni3 2.3804(6) . ?
Ni1 Ni2 2.4089(5) . ?
Ni1 Ni4 2.4313(6) . ?
Ni2 P2 2.1763(8) . ?
Ni2 Ni3 2.4387(6) . ?
Ni2 Ni5 2.5151(6) . ?
Ni2 H1 1.39(5) . ?
Ni2 H4 1.50(5) . ?
Ni3 P3 2.1571(8) . ?
Ni3 Ni4 2.4829(6) . ?
Ni3 H1 1.63(5) . ?
Ni3 H2 1.46(5) . ?
Ni4 P4 2.1842(8) . ?
Ni4 Ni5 2.4693(6) . ?
Ni4 H2 1.59(5) . ?
Ni4 H3 1.45(5) . ?
Ni5 P5 2.1710(8) . ?
Ni5 H3 1.55(5) . ?
Ni5 H4 1.59(5) . ?
P1 C7 1.854(4) . ?
P1 C1 1.868(4) . ?
P1 C4B 1.871(16) . ?
P1 C4A 1.892(4) . ?
P2 C10 1.859(3) . ?
P2 C16 1.864(3) . ?
P2 C13 1.876(3) . ?
P3 C19 1.858(3) . ?
P3 C25 1.860(3) . ?
P3 C22 1.864(3) . ?
P4 C34 1.855(4) . ?
P4 C28 1.861(3) . ?
P4 C31 1.873(4) . ?
P5 C43B 1.842(13) . ?
P5 C37 1.850(4) . ?
P5 C40 1.859(3) . ?
P5 C43A 1.878(5) . ?
C1 C3 1.520(5) . ?
C1 C2 1.533(6) . ?
C1 H1A 1 . ?
C2 H2A 0.98 . ?
C2 H2B 0.98 . ?
C2 H2C 0.98 . ?
C3 H3A 0.98 . ?
C3 H3B 0.98 . ?
C3 H3C 0.98 . ?
C4A C6A 1.517(7) . ?
C4A C5A 1.536(7) . ?
C4A H4A 1 . ?
C5A H5A1 0.98 . ?
C5A H5A2 0.98 . ?
C5A H5A3 0.98 . ?
C6A H6A1 0.98 . ?
C6A H6A2 0.98 . ?
C6A H6A3 0.98 . ?
C4B C6B 1.518(15) . ?
C4B C5B 1.529(15) . ?
C4B H4B 1 . ?
C5B H5B1 0.98 . ?
C5B H5B2 0.98 . ?
C5B H5B3 0.98 . ?
C6B H6B1 0.98 . ?
C6B H6B2 0.98 . ?
C6B H6B3 0.98 . ?
C7 C9 1.531(7) . ?
C7 C8 1.533(6) . ?
C7 H7 1 . ?
C8 H8A 0.98 . ?
C8 H8B 0.98 . ?
C8 H8C 0.98 . ?
C9 H9A 0.98 . ?
C9 H9B 0.98 . ?
C9 H9C 0.98 . ?
C10 C11 1.524(5) . ?
C10 C12 1.533(5) . ?
C10 H10 1 . ?
C11 H11A 0.98 . ?
C11 H11B 0.98 . ?
C11 H11C 0.98 . ?
C12 H12A 0.98 . ?
C12 H12B 0.98 . ?
C12 H12C 0.98 . ?
C13 C15 1.531(4) . ?
C13 C14 1.535(4) . ?
C13 H13 1 . ?
C14 H14A 0.98 . ?
C14 H14B 0.98 . ?
C14 H14C 0.98 . ?
C15 H15A 0.98 . ?
C15 H15B 0.98 . ?
C15 H15C 0.98 . ?
C16 C18 1.520(5) . ?
C16 C17 1.535(5) . ?
C16 H16 1 . ?
C17 H17A 0.98 . ?
C17 H17B 0.98 . ?
C17 H17C 0.98 . ?
C18 H18A 0.98 . ?
C18 H18B 0.98 . ?
C18 H18C 0.98 . ?
C19 C20 1.523(5) . ?
C19 C21 1.528(5) . ?
C19 H19 1 . ?
C20 H20A 0.98 . ?
C20 H20B 0.98 . ?
C20 H20C 0.98 . ?
C21 H21A 0.98 . ?
C21 H21B 0.98 . ?
C21 H21C 0.98 . ?
C22 C24 1.528(5) . ?
C22 C23 1.533(5) . ?
C22 H22 1 . ?
C23 H23A 0.98 . ?
C23 H23B 0.98 . ?
C23 H23C 0.98 . ?
C24 H24A 0.98 . ?
C24 H24B 0.98 . ?
C24 H24C 0.98 . ?
C25 C27 1.525(5) . ?
C25 C26 1.541(5) . ?
C25 H25 1 . ?
C26 H26A 0.98 . ?
C26 H26B 0.98 . ?
C26 H26C 0.98 . ?
C27 H27A 0.98 . ?
C27 H27B 0.98 . ?
C27 H27C 0.98 . ?
C28 C29 1.524(6) . ?
C28 C30 1.527(6) . ?
C28 H28 1 . ?
C29 H29A 0.98 . ?
C29 H29B 0.98 . ?
C29 H29C 0.98 . ?
C30 H30A 0.98 . ?
C30 H30B 0.98 . ?
C30 H30C 0.98 . ?
C31 C32 1.518(6) . ?
C31 C33 1.522(6) . ?
C31 H31 1 . ?
C32 H32A 0.98 . ?
C32 H32B 0.98 . ?
C32 H32C 0.98 . ?
C33 H33A 0.98 . ?
C33 H33B 0.98 . ?
C33 H33C 0.98 . ?
C34 C35 1.528(6) . ?
C34 C36 1.538(5) . ?
C34 H34 1 . ?
C35 H35A 0.98 . ?
C35 H35B 0.98 . ?
C35 H35C 0.98 . ?
C36 H36A 0.98 . ?
C36 H36B 0.98 . ?
C36 H36C 0.98 . ?
C37 C39 1.502(7) . ?
C37 C38 1.539(5) . ?
C37 H37 1 . ?
C38 H38A 0.98 . ?
C38 H38B 0.98 . ?
C38 H38C 0.98 . ?
C39 H39A 0.98 . ?
C39 H39B 0.98 . ?
C39 H39C 0.98 . ?
C40 C42 1.525(5) . ?
C40 C41 1.525(5) . ?
C40 H40 1 . ?
C41 H41A 0.98 . ?
C41 H41B 0.98 . ?
C41 H41C 0.98 . ?
C42 H42A 0.98 . ?
C42 H42B 0.98 . ?
C42 H42C 0.98 . ?
C43A C45A 1.525(7) . ?
C43A C44A 1.538(7) . ?
C43A H43A 1 . ?
C44A H44A 0.98 . ?
C44A H44B 0.98 . ?
C44A H44C 0.98 . ?
C45A H45A 0.98 . ?
C45A H45B 0.98 . ?
C45A H45C 0.98 . ?
C43B C45B 1.522(14) . ?
C43B C44B 1.534(14) . ?
C43B H43B 1 . ?
C44B H44D 0.98 . ?
C44B H44E 0.98 . ?
C44B H44F 0.98 . ?
C45B H45D 0.98 . ?
C45B H45E 0.98 . ?
C45B H45F 0.98 . ?
